data_4337563
loop_
_publ_author_name
'Werrett, Melissa V.'
'Muzzioli, Sara'
'Wright, Phillip J.'
'Palazzi, Antonio'
'Raiteri, Paolo'
'Zacchini, Stefano'
'Massi, Massimiliano'
'Stagni, Stefano'

_publ_section_title
;
 Proton-induced reversible modulation of the luminescent output of
 rhenium(I), iridium(III), and ruthenium(II) tetrazolate complexes.
;
_journal_issue 1
_journal_name_full 'Inorganic chemistry'
_journal_page_first 229
_journal_page_last 243
_journal_paper_doi 10.1021/ic402187e
_journal_volume 53
_journal_year 2014
_chemical_formula_sum 'C22 H14 F3 N6 O7 Re S'
_chemical_formula_weight 749.65
_chemical_name_systematic
; 
 ? 
;
_space_group_IT_number 14
_symmetry_cell_setting monoclinic
_symmetry_space_group_name_Hall '-P 2yn'
_symmetry_space_group_name_H-M 'P 1 21/n 1'
_atom_sites_solution_hydrogens geom
_atom_sites_solution_primary direct
_atom_sites_solution_secondary difmap
_audit_creation_method SHELXL-97
_cell_angle_alpha 90.00
_cell_angle_beta 91.5820(10)
_cell_angle_gamma 90.00
_cell_formula_units_Z 4
_cell_length_a 14.9375(12)
_cell_length_b 9.6047(8)
_cell_length_c 18.2740(15)
_cell_measurement_reflns_used 8102
_cell_measurement_temperature 294(2)
_cell_measurement_theta_max 25.6125
_cell_measurement_theta_min 2.396
_cell_volume 2620.8(4)
_computing_cell_refinement 'APEX2 (Bruker AXS, 2006)'
_computing_data_collection 'APEX2 (Bruker AXS, 2006)'
_computing_data_reduction 'SAINT (Bruker AXS, 2004)'
_computing_molecular_graphics 'ORTEPII (Johnson, 1996)'
_computing_publication_material 'XCIF (Bruker AXS, 2001)'
_computing_structure_refinement 'SHELXL-97 (Sheldrick, 1997)'
_computing_structure_solution 'SHELXS-97 (Sheldrick, 1990)'
_diffrn_ambient_temperature 294(2)
_diffrn_measured_fraction_theta_full 1.000
_diffrn_measured_fraction_theta_max 1.000
_diffrn_measurement_device_type 'CCD area detector'
_diffrn_measurement_method 'phi and omega scans'
_diffrn_radiation_monochromator graphite
_diffrn_radiation_source 'fine-focus sealed tube'
_diffrn_radiation_type MoK\a
_diffrn_radiation_wavelength 0.71073
_diffrn_reflns_av_R_equivalents 0.0477
_diffrn_reflns_av_sigmaI/netI 0.0356
_diffrn_reflns_limit_h_max 17
_diffrn_reflns_limit_h_min -17
_diffrn_reflns_limit_k_max 11
_diffrn_reflns_limit_k_min -11
_diffrn_reflns_limit_l_max 21
_diffrn_reflns_limit_l_min -21
_diffrn_reflns_number 24331
_diffrn_reflns_theta_full 25.03
_diffrn_reflns_theta_max 25.03
_diffrn_reflns_theta_min 1.74
_exptl_absorpt_coefficient_mu 4.791
_exptl_absorpt_correction_T_max 0.5971
_exptl_absorpt_correction_T_min 0.5144
_exptl_absorpt_correction_type empirical
_exptl_absorpt_process_details
; 
 Data were corrected for Lorentz polarization and absorption
 effects (empirical absorption correction SADABS).
 R(int) =  0.1303 (selected reflections only, before parameter refinement)
 R(int) =  0.0612 (selected reflections only, after parameter refinement)
;
_exptl_crystal_colour pale-yellow
_exptl_crystal_density_diffrn 1.900
_exptl_crystal_density_method 'not measured'
_exptl_crystal_description plate
_exptl_crystal_F_000 1448
_exptl_crystal_size_max 0.16
_exptl_crystal_size_mid 0.14
_exptl_crystal_size_min 0.12
_refine_diff_density_max 1.058
_refine_diff_density_min -0.645
_refine_diff_density_rms 0.102
_refine_ls_extinction_method none
_refine_ls_goodness_of_fit_ref 1.042
_refine_ls_hydrogen_treatment mixed
_refine_ls_matrix_type full
_refine_ls_number_parameters 364
_refine_ls_number_reflns 4624
_refine_ls_number_restraints 217
_refine_ls_restrained_S_all 1.128
_refine_ls_R_factor_all 0.0481
_refine_ls_R_factor_gt 0.0352
_refine_ls_shift/su_max 0.000
_refine_ls_shift/su_mean 0.000
_refine_ls_structure_factor_coef Fsqd
_refine_ls_weighting_details 'calc w=1/[\s^2^(Fo^2^)+(0.0556P)^2^+2.1870P] where P=(Fo^2^+2Fc^2^)/3'
_refine_ls_weighting_scheme calc
_refine_ls_wR_factor_gt 0.0904
_refine_ls_wR_factor_ref 0.0986
_reflns_number_gt 3697
_reflns_number_total 4624
_reflns_threshold_expression >2sigma(I)
_cod_data_source_file ic402187e_si_002.cif
_cod_data_source_block p21n_RX8
_cod_original_sg_symbol_H-M P2(1)/n
_cod_database_code 4337563

loop_
_symmetry_equiv_pos_as_xyz
'x, y, z'
'-x+1/2, y+1/2, -z+1/2'
'-x, -y, -z'
'x-1/2, -y-1/2, z-1/2'

loop_
_atom_site_label
_atom_site_type_symbol
_atom_site_fract_x
_atom_site_fract_y
_atom_site_fract_z
_atom_site_U_iso_or_equiv
_atom_site_adp_type
_atom_site_occupancy
_atom_site_symmetry_multiplicity
_atom_site_calc_flag
_atom_site_refinement_flags
C3 C 0.7493(6) 0.0643(9) 0.1234(4) 0.082(2) Uani 1 1 d U
C2 C 0.5974(5) 0.0447(8) 0.1978(4) 0.0707(19) Uani 1 1 d U
C1 C 0.7371(5) 0.1988(7) 0.2496(4) 0.0683(19) Uani 1 1 d U
C4 C 0.8508(4) 0.5003(7) 0.0894(4) 0.0593(14) Uani 1 1 d U
C5 C 0.9385(4) 0.5654(7) 0.0872(4) 0.0624(15) Uani 1 1 d U
C6 C 0.9496(6) 0.6979(8) 0.0621(5) 0.083(2) Uani 1 1 d U
H6 H 0.9002 0.7495 0.0462 0.100 Uiso 1 1 calc R
C7 C 1.0346(6) 0.7559(10) 0.0604(6) 0.092(2) Uani 1 1 d U
H7 H 1.0419 0.8458 0.0427 0.110 Uiso 1 1 calc R
C8 C 1.1078(6) 0.6811(9) 0.0848(5) 0.084(2) Uani 1 1 d U
C9 C 1.0965(5) 0.5504(9) 0.1114(5) 0.0801(19) Uani 1 1 d U
H9 H 1.1459 0.5003 0.1287 0.096 Uiso 1 1 calc R
C10 C 1.0133(4) 0.4920(8) 0.1129(4) 0.0745(18) Uani 1 1 d U
H10 H 1.0065 0.4024 0.1312 0.089 Uiso 1 1 calc R
C11 C 1.1990(7) 0.7451(12) 0.0805(7) 0.108(3) Uani 1 1 d U
H11 H 1.2037 0.8371 0.0652 0.130 Uiso 1 1 calc R
C12 C 0.5889(5) 0.1426(8) 0.0033(4) 0.0676(17) Uani 1 1 d U
H12 H 0.6353 0.0783 0.0011 0.081 Uiso 1 1 calc R
C13 C 0.5317(6) 0.1575(9) -0.0570(4) 0.082(2) Uani 1 1 d U
H13 H 0.5396 0.1045 -0.0989 0.098 Uiso 1 1 calc R
C14 C 0.4641(6) 0.2503(11) -0.0538(5) 0.091(2) Uani 1 1 d U
H14 H 0.4245 0.2605 -0.0936 0.109 Uiso 1 1 calc R
C15 C 0.4537(5) 0.3296(9) 0.0078(5) 0.082(2) Uani 1 1 d U
H15 H 0.4077 0.3947 0.0096 0.098 Uiso 1 1 calc R
C16 C 0.5130(4) 0.3117(7) 0.0684(4) 0.0646(16) Uani 1 1 d U
C17 C 0.5076(4) 0.3880(7) 0.1363(4) 0.0648(16) Uani 1 1 d U
C18 C 0.4448(5) 0.4920(9) 0.1493(5) 0.090(2) Uani 1 1 d U
H18 H 0.4030 0.5166 0.1130 0.108 Uiso 1 1 calc R
C19 C 0.4449(7) 0.5572(11) 0.2150(6) 0.109(3) Uani 1 1 d U
H19 H 0.4037 0.6275 0.2237 0.131 Uiso 1 1 calc R
C20 C 0.5042(7) 0.5202(11) 0.2671(6) 0.113(3) Uani 1 1 d U
H20 H 0.5034 0.5631 0.3127 0.135 Uiso 1 1 calc R
C21 C 0.5669(6) 0.4186(9) 0.2540(5) 0.087(2) Uani 1 1 d U
H21 H 0.6086 0.3953 0.2907 0.105 Uiso 1 1 calc R
C22 C 0.7143(9) 0.8456(15) 0.8209(8) 0.131(4) Uani 1 1 d .
F11 F 0.6291(6) 0.8373(10) 0.8264(6) 0.201(4) Uani 1 1 d U
F12 F 0.7299(12) 0.7410(15) 0.7783(8) 0.260(6) Uani 1 1 d U
F13 F 0.7326(5) 0.9554(8) 0.7826(4) 0.164(3) Uani 1 1 d U
N1 N 0.8285(3) 0.3914(6) 0.1294(3) 0.0609(13) Uani 1 1 d U
N2 N 0.7407(3) 0.3694(6) 0.1141(3) 0.0534(12) Uani 1 1 d U
N3 N 0.7086(3) 0.4561(6) 0.0658(3) 0.0652(14) Uani 1 1 d U
N4 N 0.7776(4) 0.5387(6) 0.0497(3) 0.0659(14) Uani 1 1 d DU
H4 H 0.769(5) 0.594(6) 0.012(3) 0.079 Uiso 1 1 d D
N5 N 0.5802(3) 0.2165(5) 0.0643(3) 0.0558(12) Uani 1 1 d U
N6 N 0.5690(4) 0.3522(7) 0.1888(3) 0.0654(14) Uani 1 1 d U
O3 O 0.8009(5) -0.0135(8) 0.1012(4) 0.128(3) Uani 1 1 d U
O2 O 0.5553(4) -0.0467(7) 0.2192(3) 0.0989(19) Uani 1 1 d U
O1 O 0.7806(4) 0.1990(6) 0.3032(3) 0.0963(19) Uani 1 1 d U
O5 O 1.2668(5) 0.6814(8) 0.0963(6) 0.135(3) Uani 1 1 d U
O11 O 0.7480(5) 0.6972(6) 0.9312(4) 0.111(2) Uani 1 1 d U
O12 O 0.7299(10) 0.9399(13) 0.9406(7) 0.236(5) Uani 1 1 d U
O13 O 0.8611(6) 0.8500(12) 0.8909(6) 0.185(4) Uani 1 1 d U
Re1 Re 0.666257(16) 0.19589(3) 0.160793(13) 0.05479(12) Uani 1 1 d .
S1 S 0.7729(2) 0.8278(3) 0.90244(15) 0.1006(7) Uani 1 1 d .

loop_
_atom_site_aniso_label
_atom_site_aniso_U_11
_atom_site_aniso_U_22
_atom_site_aniso_U_33
_atom_site_aniso_U_23
_atom_site_aniso_U_13
_atom_site_aniso_U_12
C3 0.092(5) 0.099(6) 0.055(4) 0.010(4) -0.009(4) 0.032(5)
C2 0.080(5) 0.087(5) 0.044(3) 0.008(3) -0.011(3) -0.006(4)
C1 0.064(4) 0.084(5) 0.056(4) 0.012(3) -0.001(3) -0.007(3)
C4 0.049(3) 0.074(4) 0.055(3) 0.000(3) 0.000(3) 0.004(3)
C5 0.054(3) 0.073(4) 0.061(3) -0.004(3) 0.002(3) 0.004(3)
C6 0.072(4) 0.079(4) 0.098(5) 0.002(4) -0.005(4) -0.003(4)
C7 0.081(5) 0.080(4) 0.115(6) 0.010(4) -0.001(4) -0.013(4)
C8 0.064(4) 0.088(5) 0.101(5) -0.005(4) 0.008(4) -0.004(3)
C9 0.053(3) 0.095(5) 0.093(5) 0.001(4) 0.005(3) -0.001(3)
C10 0.057(4) 0.086(4) 0.081(4) 0.007(4) 0.005(3) -0.004(3)
C11 0.073(5) 0.112(6) 0.140(7) -0.002(6) 0.002(5) -0.019(5)
C12 0.072(4) 0.074(4) 0.056(4) 0.004(3) -0.012(3) -0.011(3)
C13 0.085(5) 0.099(5) 0.060(4) 0.007(4) -0.016(4) -0.023(4)
C14 0.078(5) 0.116(5) 0.076(5) 0.020(4) -0.029(4) -0.022(4)
C15 0.057(4) 0.099(5) 0.089(5) 0.029(4) -0.015(4) -0.005(4)
C16 0.045(3) 0.079(4) 0.069(4) 0.015(3) -0.008(3) -0.008(3)
C17 0.043(3) 0.074(4) 0.078(4) 0.012(3) 0.010(3) 0.000(3)
C18 0.065(4) 0.098(5) 0.108(5) 0.012(4) 0.018(4) 0.015(4)
C19 0.086(5) 0.114(6) 0.129(6) -0.009(5) 0.035(5) 0.030(5)
C20 0.109(6) 0.124(6) 0.107(6) -0.031(5) 0.029(5) 0.009(5)
C21 0.083(5) 0.103(5) 0.076(4) -0.020(4) 0.012(4) 0.001(4)
C22 0.113(9) 0.136(10) 0.145(11) 0.056(9) -0.001(8) -0.019(8)
F11 0.144(6) 0.226(7) 0.229(8) 0.105(6) -0.024(6) -0.033(6)
F12 0.339(11) 0.232(8) 0.209(9) -0.040(8) -0.005(8) -0.014(8)
F13 0.173(6) 0.163(6) 0.156(5) 0.088(5) -0.007(4) -0.021(5)
N1 0.045(3) 0.083(4) 0.054(3) 0.005(3) -0.005(2) 0.001(3)
N2 0.044(3) 0.071(3) 0.045(3) 0.009(2) 0.001(2) 0.001(2)
N3 0.050(3) 0.081(3) 0.065(3) 0.014(3) -0.004(2) 0.000(3)
N4 0.053(3) 0.080(4) 0.064(3) 0.015(3) -0.002(3) 0.002(3)
N5 0.048(3) 0.069(3) 0.050(3) 0.011(2) -0.006(2) -0.002(2)
N6 0.055(3) 0.079(3) 0.063(3) -0.004(3) 0.012(3) 0.001(3)
O3 0.145(6) 0.143(6) 0.097(5) -0.005(4) -0.003(4) 0.084(5)
O2 0.117(5) 0.106(4) 0.072(3) 0.029(3) -0.021(3) -0.042(4)
O1 0.100(4) 0.129(5) 0.058(3) 0.014(3) -0.031(3) -0.014(3)
O5 0.064(4) 0.145(6) 0.197(8) 0.011(5) 0.012(5) -0.015(4)
O11 0.104(4) 0.111(5) 0.118(5) 0.059(4) 0.007(4) 0.003(3)
O12 0.309(10) 0.173(7) 0.230(9) -0.045(7) 0.063(8) 0.032(8)
O13 0.118(6) 0.228(7) 0.206(8) 0.100(7) -0.018(6) -0.032(6)
Re1 0.05294(18) 0.0674(2) 0.04363(17) 0.00550(11) -0.00662(11) 0.00080(12)
S1 0.1084(19) 0.0979(17) 0.0955(17) 0.0300(13) 0.0028(14) -0.0063(14)

loop_
_atom_type_symbol
_atom_type_description
_atom_type_scat_dispersion_real
_atom_type_scat_dispersion_imag
_atom_type_scat_source
C C 0.0033 0.0016 'International Tables Vol C Tables 4.2.6.8 and 6.1.1.4'
H H 0.0000 0.0000 'International Tables Vol C Tables 4.2.6.8 and 6.1.1.4'
N N 0.0061 0.0033 'International Tables Vol C Tables 4.2.6.8 and 6.1.1.4'
O O 0.0106 0.0060 'International Tables Vol C Tables 4.2.6.8 and 6.1.1.4'
F F 0.0171 0.0103 'International Tables Vol C Tables 4.2.6.8 and 6.1.1.4'
S S 0.1246 0.1234 'International Tables Vol C Tables 4.2.6.8 and 6.1.1.4'
Re Re -1.0185 7.2310 'International Tables Vol C Tables 4.2.6.8 and 6.1.1.4'

loop_
_geom_angle_atom_site_label_1
_geom_angle_atom_site_label_2
_geom_angle_atom_site_label_3
_geom_angle
O3 C3 Re1 178.6(9)
O2 C2 Re1 179.1(6)
O1 C1 Re1 179.1(7)
N1 C4 N4 107.5(6)
N1 C4 C5 126.7(6)
N4 C4 C5 125.8(6)
C6 C5 C10 118.8(7)
C6 C5 C4 122.0(7)
C10 C5 C4 119.2(6)
C5 C6 C7 120.2(8)
C5 C6 H6 119.9
C7 C6 H6 119.9
C8 C7 C6 120.2(9)
C8 C7 H7 119.9
C6 C7 H7 119.9
C9 C8 C7 119.6(8)
C9 C8 C11 121.3(9)
C7 C8 C11 119.0(9)
C8 C9 C10 120.7(8)
C8 C9 H9 119.7
C10 C9 H9 119.7
C9 C10 C5 120.5(8)
C9 C10 H10 119.7
C5 C10 H10 119.7
O5 C11 C8 122.4(10)
O5 C11 H11 118.8
C8 C11 H11 118.8
N5 C12 C13 122.7(8)
N5 C12 H12 118.7
C13 C12 H12 118.7
C14 C13 C12 118.8(8)
C14 C13 H13 120.6
C12 C13 H13 120.6
C13 C14 C15 120.2(8)
C13 C14 H14 119.9
C15 C14 H14 119.9
C14 C15 C16 119.6(8)
C14 C15 H15 120.2
C16 C15 H15 120.2
N5 C16 C15 119.2(7)
N5 C16 C17 116.5(6)
C15 C16 C17 124.3(7)
N6 C17 C18 120.4(7)
N6 C17 C16 115.3(6)
C18 C17 C16 124.3(7)
C19 C18 C17 119.9(9)
C19 C18 H18 120.0
C17 C18 H18 120.0
C20 C19 C18 119.6(9)
C20 C19 H19 120.2
C18 C19 H19 120.2
C19 C20 C21 120.5(10)
C19 C20 H20 119.8
C21 C20 H20 119.8
N6 C21 C20 121.3(9)
N6 C21 H21 119.3
C20 C21 H21 119.3
F11 C22 F12 101.2(14)
F11 C22 F13 108.5(11)
F12 C22 F13 105.2(13)
F11 C22 S1 114.1(10)
F12 C22 S1 110.4(12)
F13 C22 S1 116.0(10)
C4 N1 N2 105.5(5)
N3 N2 N1 112.3(5)
N3 N2 Re1 124.9(4)
N1 N2 Re1 122.6(4)
N2 N3 N4 104.9(5)
N3 N4 C4 109.7(5)
N3 N4 H4 116(5)
C4 N4 H4 134(5)
C12 N5 C16 119.5(6)
C12 N5 Re1 124.4(5)
C16 N5 Re1 116.1(5)
C21 N6 C17 118.2(7)
C21 N6 Re1 124.7(6)
C17 N6 Re1 117.1(5)
C3 Re1 C1 87.9(3)
C3 Re1 C2 89.1(4)
C1 Re1 C2 90.1(3)
C3 Re1 N6 172.7(3)
C1 Re1 N6 98.5(3)
C2 Re1 N6 94.2(3)
C3 Re1 N5 98.4(3)
C1 Re1 N5 173.2(3)
C2 Re1 N5 92.5(2)
N6 Re1 N5 75.0(2)
C3 Re1 N2 91.3(3)
C1 Re1 N2 92.5(2)
C2 Re1 N2 177.4(2)
N6 Re1 N2 85.1(2)
N5 Re1 N2 84.81(18)
O13 S1 O11 117.6(6)
O13 S1 O12 113.9(8)
O11 S1 O12 110.9(7)
O13 S1 C22 108.9(7)
O11 S1 C22 106.2(6)
O12 S1 C22 97.1(8)

loop_
_geom_bond_atom_site_label_1
_geom_bond_atom_site_label_2
_geom_bond_distance
C3 O3 1.156(9)
C3 Re1 1.910(9)
C2 O2 1.154(9)
C2 Re1 1.914(8)
C1 O1 1.160(9)
C1 Re1 1.912(8)
C4 N1 1.324(8)
C4 N4 1.348(8)
C4 C5 1.452(9)
C5 C6 1.364(10)
C5 C10 1.392(9)
C6 C7 1.387(12)
C6 H6 0.9300
C7 C8 1.372(13)
C7 H7 0.9300
C8 C9 1.357(11)
C8 C11 1.499(12)
C9 C10 1.365(9)
C9 H9 0.9300
C10 H10 0.9300
C11 O5 1.212(12)
C11 H11 0.9300
C12 N5 1.331(9)
C12 C13 1.383(10)
C12 H12 0.9300
C13 C14 1.348(13)
C13 H13 0.9300
C14 C15 1.372(13)
C14 H14 0.9300
C15 C16 1.409(10)
C15 H15 0.9300
C16 N5 1.362(8)
C16 C17 1.445(10)
C17 N6 1.354(9)
C17 C18 1.395(10)
C18 C19 1.354(13)
C18 H18 0.9300
C19 C20 1.330(14)
C19 H19 0.9300
C20 C21 1.377(12)
C20 H20 0.9300
C21 N6 1.352(9)
C21 H21 0.9300
C22 F11 1.282(13)
C22 F12 1.295(17)
C22 F13 1.299(12)
C22 S1 1.716(14)
N1 N2 1.349(7)
N2 N3 1.296(7)
N2 Re1 2.190(5)
N3 N4 1.341(7)
N4 H4 0.87(2)
N5 Re1 2.161(5)
N6 Re1 2.160(6)
O11 S1 1.414(6)
O12 S1 1.443(11)
O13 S1 1.357(9)

loop_
_geom_hbond_atom_site_label_D
_geom_hbond_atom_site_label_H
_geom_hbond_atom_site_label_A
_geom_hbond_distance_DH
_geom_hbond_distance_HA
_geom_hbond_distance_DA
_geom_hbond_angle_DHA
_geom_hbond_site_symmetry_A
N4 H4 O11 0.87(2) 1.80(2) 2.673(8) 176(7) 1_554

loop_
_geom_torsion_atom_site_label_1
_geom_torsion_atom_site_label_2
_geom_torsion_atom_site_label_3
_geom_torsion_atom_site_label_4
_geom_torsion
N1 C4 C5 C6 -160.4(7)
N4 C4 C5 C6 21.2(11)
N1 C4 C5 C10 18.0(11)
N4 C4 C5 C10 -160.5(7)
C10 C5 C6 C7 2.0(12)
C4 C5 C6 C7 -179.6(8)
C5 C6 C7 C8 -0.9(15)
C6 C7 C8 C9 -0.7(15)
C6 C7 C8 C11 178.5(9)
C7 C8 C9 C10 1.1(14)
C11 C8 C9 C10 -178.0(9)
C8 C9 C10 C5 0.0(13)
C6 C5 C10 C9 -1.6(11)
C4 C5 C10 C9 180.0(7)
C9 C8 C11 O5 4.4(17)
C7 C8 C11 O5 -174.7(11)
N5 C12 C13 C14 -0.3(12)
C12 C13 C14 C15 1.0(13)
C13 C14 C15 C16 -1.2(13)
C14 C15 C16 N5 0.6(11)
C14 C15 C16 C17 -179.1(7)
N5 C16 C17 N6 -1.8(9)
C15 C16 C17 N6 177.9(6)
N5 C16 C17 C18 178.0(6)
C15 C16 C17 C18 -2.3(11)
N6 C17 C18 C19 -0.5(12)
C16 C17 C18 C19 179.7(8)
C17 C18 C19 C20 -0.8(15)
C18 C19 C20 C21 1.7(16)
C19 C20 C21 N6 -1.2(15)
N4 C4 N1 N2 -1.8(7)
C5 C4 N1 N2 179.5(6)
C4 N1 N2 N3 1.6(7)
C4 N1 N2 Re1 177.4(4)
N1 N2 N3 N4 -0.8(7)
Re1 N2 N3 N4 -176.4(4)
N2 N3 N4 C4 -0.4(7)
N1 C4 N4 N3 1.4(8)
C5 C4 N4 N3 -179.9(6)
C13 C12 N5 C16 -0.3(10)
C13 C12 N5 Re1 179.1(5)
C15 C16 N5 C12 0.2(9)
C17 C16 N5 C12 179.9(6)
C15 C16 N5 Re1 -179.3(5)
C17 C16 N5 Re1 0.4(7)
C20 C21 N6 C17 -0.1(12)
C20 C21 N6 Re1 178.2(7)
C18 C17 N6 C21 0.9(10)
C16 C17 N6 C21 -179.2(6)
C18 C17 N6 Re1 -177.5(5)
C16 C17 N6 Re1 2.4(8)
O3 C3 Re1 C1 -50(29)
O3 C3 Re1 C2 -140(29)
O3 C3 Re1 N6 103(28)
O3 C3 Re1 N5 127(29)
O3 C3 Re1 N2 42(29)
O1 C1 Re1 C3 -18(48)
O1 C1 Re1 C2 71(48)
O1 C1 Re1 N6 165(48)
O1 C1 Re1 N5 -176(100)
O1 C1 Re1 N2 -109(48)
O2 C2 Re1 C3 -82(48)
O2 C2 Re1 C1 -170(100)
O2 C2 Re1 N6 91(49)
O2 C2 Re1 N5 16(49)
O2 C2 Re1 N2 17(53)
C21 N6 Re1 C3 -155(2)
C17 N6 Re1 C3 24(3)
C21 N6 Re1 C1 -2.1(7)
C17 N6 Re1 C1 176.1(5)
C21 N6 Re1 C2 88.6(6)
C17 N6 Re1 C2 -93.1(5)
C21 N6 Re1 N5 -179.9(7)
C17 N6 Re1 N5 -1.6(5)
C21 N6 Re1 N2 -94.0(6)
C17 N6 Re1 N2 84.3(5)
C12 N5 Re1 C3 4.3(6)
C16 N5 Re1 C3 -176.3(5)
C12 N5 Re1 C1 162.1(19)
C16 N5 Re1 C1 -18(2)
C12 N5 Re1 C2 -85.2(6)
C16 N5 Re1 C2 94.2(5)
C12 N5 Re1 N6 -178.9(5)
C16 N5 Re1 N6 0.6(4)
C12 N5 Re1 N2 94.8(5)
C16 N5 Re1 N2 -85.7(4)
N3 N2 Re1 C3 119.2(5)
N1 N2 Re1 C3 -56.0(5)
N3 N2 Re1 C1 -152.8(5)
N1 N2 Re1 C1 32.0(5)
N3 N2 Re1 C2 20(6)
N1 N2 Re1 C2 -155(6)
N3 N2 Re1 N6 -54.4(5)
N1 N2 Re1 N6 130.3(5)
N3 N2 Re1 N5 20.9(5)
N1 N2 Re1 N5 -154.3(5)
F11 C22 S1 O13 -174.9(11)
F12 C22 S1 O13 71.9(13)
F13 C22 S1 O13 -47.7(14)
F11 C22 S1 O11 57.6(13)
F12 C22 S1 O11 -55.6(13)
F13 C22 S1 O11 -175.2(11)
F11 C22 S1 O12 -56.6(13)
F12 C22 S1 O12 -169.9(13)
F13 C22 S1 O12 70.6(13)
